data_7204599
loop_
_publ_author_name
'Afzaal, Mohammmad'
'Crouch, David'
'Malik, Mohammad A.'
'Motevalli, Majid'
'O'Brien, Paul'
'Park, Jin-Ho'

_publ_section_title
;
 Deposition of CdSe thin films using a novel single-source precursor;
 [MeCd{(SePiPr2)2N}]2
;
_journal_issue 4
_journal_name_full 'Journal of Materials Chemistry'
_journal_page_first 639
_journal_paper_doi 10.1039/b300608p
_journal_volume 13
_journal_year 2003
_chemical_formula_sum 'C26 H62 Cd2 N2 P4 Se4'
_chemical_formula_weight 1067.30
_space_group_IT_number 2
_symmetry_space_group_name_Hall '-P 1'
_symmetry_space_group_name_H-M 'P -1'
_atom_sites_solution_hydrogens geom
_atom_sites_solution_primary direct
_atom_sites_solution_secondary difmap
_audit_creation_method SHELXL-97
_cell_angle_alpha 103.44(8)
_cell_angle_beta 80.97(9)
_cell_angle_gamma 111.88(9)
_cell_formula_units_Z 1
_cell_length_a 9.625(8)
_cell_length_b 10.143(9)
_cell_length_c 11.180(9)
_cell_measurement_temperature 160(2)
_cell_volume 982.1(16)
_computing_structure_refinement 'SHELXL-97 (Sheldrick, 1997)'
_diffrn_ambient_temperature 160(2)
_diffrn_measured_fraction_theta_full 0.997
_diffrn_measured_fraction_theta_max 0.997
_diffrn_radiation_monochromator graphite
_diffrn_radiation_source 'fine-focus sealed tube'
_diffrn_radiation_type MoK\a
_diffrn_radiation_wavelength 0.71073
_diffrn_reflns_av_R_equivalents 0.0149
_diffrn_reflns_av_sigmaI/netI 0.0263
_diffrn_reflns_limit_h_max 11
_diffrn_reflns_limit_h_min -11
_diffrn_reflns_limit_k_max 11
_diffrn_reflns_limit_k_min -12
_diffrn_reflns_limit_l_max 13
_diffrn_reflns_limit_l_min 0
_diffrn_reflns_number 3715
_diffrn_reflns_theta_full 24.98
_diffrn_reflns_theta_max 24.98
_diffrn_reflns_theta_min 1.88
_exptl_absorpt_coefficient_mu 4.971
_exptl_absorpt_correction_T_max 0.6363
_exptl_absorpt_correction_T_min 0.2132
_exptl_crystal_density_diffrn 1.805
_exptl_crystal_density_method 'not measured'
_exptl_crystal_F_000 524
_exptl_crystal_size_max 0.45
_exptl_crystal_size_mid 0.35
_exptl_crystal_size_min 0.10
_refine_diff_density_max 0.951
_refine_diff_density_min -1.260
_refine_diff_density_rms 0.118
_refine_ls_extinction_method none
_refine_ls_goodness_of_fit_ref 1.038
_refine_ls_hydrogen_treatment mixed
_refine_ls_matrix_type full
_refine_ls_number_parameters 181
_refine_ls_number_reflns 3449
_refine_ls_number_restraints 0
_refine_ls_restrained_S_all 1.038
_refine_ls_R_factor_all 0.0409
_refine_ls_R_factor_gt 0.0283
_refine_ls_shift/su_max 0.065
_refine_ls_shift/su_mean 0.001
_refine_ls_structure_factor_coef Fsqd
_refine_ls_weighting_details 'calc w=1/[\s^2^(Fo^2^)+(0.0491P)^2^+0.5274P] where P=(Fo^2^+2Fc^2^)/3'
_refine_ls_weighting_scheme calc
_refine_ls_wR_factor_gt 0.0705
_refine_ls_wR_factor_ref 0.0745
_reflns_number_gt 2931
_reflns_number_total 3449
_reflns_threshold_expression >2sigma(I)
_cod_data_source_file b300608p.txt
_cod_data_source_block ma3
_cod_original_cell_volume 982.1(14)
_cod_database_code 7204599

loop_
_symmetry_equiv_pos_as_xyz
'x, y, z'
'-x, -y, -z'

loop_
_atom_site_label
_atom_site_type_symbol
_atom_site_fract_x
_atom_site_fract_y
_atom_site_fract_z
_atom_site_U_iso_or_equiv
_atom_site_adp_type
_atom_site_occupancy
_atom_site_symmetry_multiplicity
_atom_site_calc_flag
_atom_site_refinement_flags
_atom_site_disorder_assembly
_atom_site_disorder_group
Cd1 Cd 0.10588(3) 0.52843(3) 0.33404(3) 0.01946(10) Uani 1 1 d . . .
Se1 Se 0.07777(4) 0.26858(4) 0.19480(4) 0.01773(11) Uani 1 1 d . . .
Se2 Se -0.16651(4) 0.53059(4) 0.43838(3) 0.01350(11) Uani 1 1 d . . .
N1 N -0.2772(3) 0.2057(3) 0.2691(3) 0.0138(7) Uani 1 1 d . . .
P1 P -0.15571(10) 0.13239(10) 0.22131(9) 0.0103(2) Uani 1 1 d . . .
P2 P -0.31289(10) 0.34964(10) 0.31043(9) 0.0099(2) Uani 1 1 d . . .
C1 C 0.2636(5) 0.7028(5) 0.2497(4) 0.0275(10) Uani 1 1 d . . .
H1A H 0.3410 0.6700 0.1978 0.041 Uiso 1 1 calc R . .
H1B H 0.3109 0.7849 0.3141 0.041 Uiso 1 1 calc R . .
H1C H 0.2108 0.7327 0.1988 0.041 Uiso 1 1 calc R . .
C2 C -0.1726(4) 0.0142(4) 0.3278(4) 0.0156(8) Uani 1 1 d . . .
H2 H -0.2810 -0.0478 0.3362 0.019 Uiso 1 1 calc R . .
C3 C -0.1309(5) 0.1039(5) 0.4555(4) 0.0267(10) Uani 1 1 d . . .
H3A H -0.1529 0.0392 0.5142 0.040 Uiso 1 1 calc R . .
H3B H -0.1894 0.1681 0.4822 0.040 Uiso 1 1 calc R . .
H3C H -0.0235 0.1620 0.4520 0.040 Uiso 1 1 calc R . .
C4 C -0.0840(5) -0.0869(5) 0.2818(4) 0.0255(10) Uani 1 1 d . . .
H4A H 0.0234 -0.0298 0.2734 0.038 Uiso 1 1 calc R . .
H4B H -0.1164 -0.1457 0.2014 0.038 Uiso 1 1 calc R . .
H4C H -0.1017 -0.1504 0.3409 0.038 Uiso 1 1 calc R . .
C5 C -0.2077(4) 0.0134(4) 0.0726(3) 0.0160(8) Uani 1 1 d . . .
H5 H -0.1312 -0.0342 0.0426 0.019 Uiso 1 1 calc R . .
C6 C -0.3619(5) -0.1058(5) 0.0852(4) 0.0252(10) Uani 1 1 d . . .
H6A H -0.4386 -0.0615 0.1157 0.038 Uiso 1 1 calc R . .
H6B H -0.3594 -0.1637 0.1434 0.038 Uiso 1 1 calc R . .
H6C H -0.3861 -0.1684 0.0045 0.038 Uiso 1 1 calc R . .
C7 C -0.2057(5) 0.1008(5) -0.0218(4) 0.0247(10) Uani 1 1 d . . .
H7A H -0.2250 0.0370 -0.1025 0.037 Uiso 1 1 calc R . .
H7B H -0.1072 0.1773 -0.0272 0.037 Uiso 1 1 calc R . .
H7C H -0.2836 0.1444 0.0037 0.037 Uiso 1 1 calc R . .
C8 C -0.5005(4) 0.2990(4) 0.3876(4) 0.0161(8) Uani 1 1 d . . .
H8 H -0.5285 0.3877 0.4129 0.019 Uiso 1 1 calc R . .
C9 C -0.5056(5) 0.2426(5) 0.5032(4) 0.0285(10) Uani 1 1 d . . .
H9A H -0.6079 0.2165 0.5430 0.043 Uiso 1 1 calc R . .
H9B H -0.4364 0.3179 0.5602 0.043 Uiso 1 1 calc R . .
H9C H -0.4758 0.1571 0.4810 0.043 Uiso 1 1 calc R . .
C10 C -0.6148(5) 0.1875(5) 0.3002(4) 0.0253(10) Uani 1 1 d . . .
H10A H -0.5899 0.0993 0.2743 0.038 Uiso 1 1 calc R . .
H10B H -0.6122 0.2273 0.2276 0.038 Uiso 1 1 calc R . .
H10C H -0.7156 0.1646 0.3428 0.038 Uiso 1 1 calc R . .
C11 C -0.3192(4) 0.4220(4) 0.1758(4) 0.0176(8) Uani 1 1 d . . .
H11 H -0.3752 0.3375 0.1140 0.021 Uiso 1 1 calc R . .
C12 C -0.1635(5) 0.4887(5) 0.1147(4) 0.0241(10) Uani 1 1 d . . .
H12A H -0.1724 0.5091 0.0353 0.036 Uiso 1 1 calc R . .
H12B H -0.1093 0.4210 0.1012 0.036 Uiso 1 1 calc R . .
H12C H -0.1083 0.5789 0.1682 0.036 Uiso 1 1 calc R . .
C13 C -0.4040(5) 0.5268(5) 0.2030(5) 0.0305(11) Uani 1 1 d . . .
H13A H -0.3528 0.6118 0.2635 0.046 Uiso 1 1 calc R . .
H13B H -0.5066 0.4791 0.2363 0.046 Uiso 1 1 calc R . .
H13C H -0.4073 0.5571 0.1267 0.046 Uiso 1 1 calc R . .

loop_
_atom_site_aniso_label
_atom_site_aniso_U_11
_atom_site_aniso_U_22
_atom_site_aniso_U_33
_atom_site_aniso_U_23
_atom_site_aniso_U_13
_atom_site_aniso_U_12
Cd1 0.01476(16) 0.01390(16) 0.02341(18) 0.00380(12) 0.00057(12) -0.00147(12)
Se1 0.0086(2) 0.0145(2) 0.0257(2) -0.00066(16) -0.00129(16) 0.00178(15)
Se2 0.0116(2) 0.01173(19) 0.0144(2) -0.00096(15) -0.00566(15) 0.00119(15)
N1 0.0076(15) 0.0116(15) 0.0206(17) 0.0016(13) -0.0027(13) 0.0016(13)
P1 0.0086(5) 0.0081(4) 0.0129(5) 0.0004(4) -0.0026(4) 0.0018(4)
P2 0.0079(4) 0.0101(4) 0.0111(5) 0.0007(4) -0.0037(4) 0.0020(4)
C1 0.028(2) 0.023(2) 0.022(2) 0.0074(19) -0.0042(19) -0.0052(19)
C2 0.0139(19) 0.0123(18) 0.021(2) 0.0046(16) -0.0068(16) 0.0021(16)
C3 0.038(3) 0.026(2) 0.020(2) 0.0050(18) -0.012(2) 0.011(2)
C4 0.030(2) 0.021(2) 0.031(2) 0.0056(19) -0.006(2) 0.0126(19)
C5 0.015(2) 0.0125(18) 0.018(2) -0.0016(16) -0.0040(16) 0.0028(16)
C6 0.022(2) 0.021(2) 0.024(2) -0.0011(18) -0.0086(18) -0.0014(18)
C7 0.032(3) 0.025(2) 0.014(2) 0.0018(17) -0.0055(18) 0.0066(19)
C8 0.0074(18) 0.0161(19) 0.021(2) -0.0009(16) -0.0037(16) 0.0018(15)
C9 0.016(2) 0.038(3) 0.021(2) 0.0072(19) 0.0014(18) -0.0033(19)
C10 0.012(2) 0.027(2) 0.030(2) 0.0018(19) -0.0065(18) -0.0017(17)
C11 0.019(2) 0.0173(19) 0.018(2) 0.0024(16) -0.0080(17) 0.0058(17)
C12 0.031(2) 0.023(2) 0.019(2) 0.0100(18) -0.0012(18) 0.0073(19)
C13 0.031(3) 0.029(2) 0.042(3) 0.012(2) -0.007(2) 0.017(2)

loop_
_atom_type_symbol
_atom_type_description
_atom_type_scat_dispersion_real
_atom_type_scat_dispersion_imag
_atom_type_scat_source
C C 0.0033 0.0016 'International Tables Vol C Tables 4.2.6.8 and 6.1.1.4'
H H 0.0000 0.0000 'International Tables Vol C Tables 4.2.6.8 and 6.1.1.4'
Cd Cd -0.8075 1.2024 'International Tables Vol C Tables 4.2.6.8 and 6.1.1.4'
N N 0.0061 0.0033 'International Tables Vol C Tables 4.2.6.8 and 6.1.1.4'
P P 0.1023 0.0942 'International Tables Vol C Tables 4.2.6.8 and 6.1.1.4'
Se Se -0.0929 2.2259 'International Tables Vol C Tables 4.2.6.8 and 6.1.1.4'

loop_
_geom_angle_atom_site_label_1
_geom_angle_atom_site_label_2
_geom_angle_atom_site_label_3
_geom_angle
_geom_angle_site_symmetry_1
_geom_angle_site_symmetry_3
_geom_angle_publ_flag
C1 Cd1 Se1 112.48(15) . . ?
C1 Cd1 Se2 122.56(15) . . ?
Se1 Cd1 Se2 109.61(10) . . ?
C1 Cd1 Se2 121.19(14) . 2_566 ?
Se1 Cd1 Se2 96.86(8) . 2_566 ?
Se2 Cd1 Se2 89.68(8) . 2_566 ?
P1 Se1 Cd1 106.62(10) . . ?
P2 Se2 Cd1 100.01(9) . . ?
P2 Se2 Cd1 118.41(8) . 2_566 ?
Cd1 Se2 Cd1 90.32(8) . 2_566 ?
P2 N1 P1 147.7(2) . . ?
N1 P1 C2 106.81(19) . . ?
N1 P1 C5 107.98(19) . . ?
C2 P1 C5 106.11(19) . . ?
N1 P1 Se1 119.04(14) . . ?
C2 P1 Se1 109.50(15) . . ?
C5 P1 Se1 106.72(16) . . ?
N1 P2 C8 105.66(19) . . ?
N1 P2 C11 110.92(19) . . ?
C8 P2 C11 107.3(2) . . ?
N1 P2 Se2 118.67(14) . . ?
C8 P2 Se2 106.80(16) . . ?
C11 P2 Se2 106.92(15) . . ?
Cd1 C1 H1A 109.5 . . ?
Cd1 C1 H1B 109.5 . . ?
H1A C1 H1B 109.5 . . ?
Cd1 C1 H1C 109.5 . . ?
H1A C1 H1C 109.5 . . ?
H1B C1 H1C 109.5 . . ?
C4 C2 C3 111.5(4) . . ?
C4 C2 P1 113.5(3) . . ?
C3 C2 P1 110.2(3) . . ?
C4 C2 H2 107.1 . . ?
C3 C2 H2 107.1 . . ?
P1 C2 H2 107.1 . . ?
C2 C3 H3A 109.5 . . ?
C2 C3 H3B 109.5 . . ?
H3A C3 H3B 109.5 . . ?
C2 C3 H3C 109.5 . . ?
H3A C3 H3C 109.5 . . ?
H3B C3 H3C 109.5 . . ?
C2 C4 H4A 109.5 . . ?
C2 C4 H4B 109.5 . . ?
H4A C4 H4B 109.5 . . ?
C2 C4 H4C 109.5 . . ?
H4A C4 H4C 109.5 . . ?
H4B C4 H4C 109.5 . . ?
C7 C5 C6 110.8(3) . . ?
C7 C5 P1 110.4(3) . . ?
C6 C5 P1 111.4(3) . . ?
C7 C5 H5 108.1 . . ?
C6 C5 H5 108.1 . . ?
P1 C5 H5 108.1 . . ?
C5 C6 H6A 109.5 . . ?
C5 C6 H6B 109.5 . . ?
H6A C6 H6B 109.5 . . ?
C5 C6 H6C 109.5 . . ?
H6A C6 H6C 109.5 . . ?
H6B C6 H6C 109.5 . . ?
C5 C7 H7A 109.5 . . ?
C5 C7 H7B 109.5 . . ?
H7A C7 H7B 109.5 . . ?
C5 C7 H7C 109.5 . . ?
H7A C7 H7C 109.5 . . ?
H7B C7 H7C 109.5 . . ?
C9 C8 C10 110.8(3) . . ?
C9 C8 P2 111.3(3) . . ?
C10 C8 P2 110.9(3) . . ?
C9 C8 H8 107.9 . . ?
C10 C8 H8 107.9 . . ?
P2 C8 H8 107.9 . . ?
C8 C9 H9A 109.5 . . ?
C8 C9 H9B 109.5 . . ?
H9A C9 H9B 109.5 . . ?
C8 C9 H9C 109.5 . . ?
H9A C9 H9C 109.5 . . ?
H9B C9 H9C 109.5 . . ?
C8 C10 H10A 109.5 . . ?
C8 C10 H10B 109.5 . . ?
H10A C10 H10B 109.5 . . ?
C8 C10 H10C 109.5 . . ?
H10A C10 H10C 109.5 . . ?
H10B C10 H10C 109.5 . . ?
C13 C11 C12 110.8(4) . . ?
C13 C11 P2 113.8(3) . . ?
C12 C11 P2 111.9(3) . . ?
C13 C11 H11 106.6 . . ?
C12 C11 H11 106.6 . . ?
P2 C11 H11 106.6 . . ?
C11 C12 H12A 109.5 . . ?
C11 C12 H12B 109.5 . . ?
H12A C12 H12B 109.5 . . ?
C11 C12 H12C 109.5 . . ?
H12A C12 H12C 109.5 . . ?
H12B C12 H12C 109.5 . . ?
C11 C13 H13A 109.5 . . ?
C11 C13 H13B 109.5 . . ?
H13A C13 H13B 109.5 . . ?
C11 C13 H13C 109.5 . . ?
H13A C13 H13C 109.5 . . ?
H13B C13 H13C 109.5 . . ?

loop_
_geom_bond_atom_site_label_1
_geom_bond_atom_site_label_2
_geom_bond_distance
_geom_bond_site_symmetry_2
_geom_bond_publ_flag
Cd1 C1 2.156(5) . ?
Cd1 Se1 2.672(3) . ?
Cd1 Se2 2.703(3) . ?
Cd1 Se2 2.934(2) 2_566 ?
Se1 P1 2.171(3) . ?
Se2 P2 2.210(3) . ?
Se2 Cd1 2.934(2) 2_566 ?
N1 P2 1.572(3) . ?
N1 P1 1.573(3) . ?
P1 C2 1.827(4) . ?
P1 C5 1.830(4) . ?
P2 C8 1.815(4) . ?
P2 C11 1.839(4) . ?
C1 H1A 0.9800 . ?
C1 H1B 0.9800 . ?
C1 H1C 0.9800 . ?
C2 C4 1.521(6) . ?
C2 C3 1.527(6) . ?
C2 H2 1.0000 . ?
C3 H3A 0.9800 . ?
C3 H3B 0.9800 . ?
C3 H3C 0.9800 . ?
C4 H4A 0.9800 . ?
C4 H4B 0.9800 . ?
C4 H4C 0.9800 . ?
C5 C7 1.522(6) . ?
C5 C6 1.537(6) . ?
C5 H5 1.0000 . ?
C6 H6A 0.9800 . ?
C6 H6B 0.9800 . ?
C6 H6C 0.9800 . ?
C7 H7A 0.9800 . ?
C7 H7B 0.9800 . ?
C7 H7C 0.9800 . ?
C8 C9 1.517(6) . ?
C8 C10 1.530(6) . ?
C8 H8 1.0000 . ?
C9 H9A 0.9800 . ?
C9 H9B 0.9800 . ?
C9 H9C 0.9800 . ?
C10 H10A 0.9800 . ?
C10 H10B 0.9800 . ?
C10 H10C 0.9800 . ?
C11 C13 1.519(6) . ?
C11 C12 1.519(6) . ?
C11 H11 1.0000 . ?
C12 H12A 0.9800 . ?
C12 H12B 0.9800 . ?
C12 H12C 0.9800 . ?
C13 H13A 0.9800 . ?
C13 H13B 0.9800 . ?
C13 H13C 0.9800 . ?
